data_7212678
loop_
_publ_author_name
'Janczak, Jan'
'Kubiak, Ryszard'

_publ_section_title
;
 Pyrazine control of the supramolecular chemistry of iron(ii) and
 cobalt(ii) phthalocyanines
;
_journal_issue 11
_journal_name_full CrystEngComm
_journal_page_first 3599
_journal_paper_doi 10.1039/c003440a
_journal_volume 12
_journal_year 2010
_chemical_formula_moiety 'C68 H36 Co2 N18, 2(C36 H20 Co N10), 3(C4 H4 N2)'
_chemical_formula_sum 'C152 H88 Co4 N44'
_chemical_formula_weight 2766.38
_chemical_name_systematic
;
?
;
_space_group_IT_number 2
_symmetry_cell_setting triclinic
_symmetry_space_group_name_Hall '-P 1'
_symmetry_space_group_name_H-M 'P -1'
_atom_sites_solution_hydrogens geom
_atom_sites_solution_primary direct
_atom_sites_solution_secondary difmap
_audit_creation_method SHELXL-97
_cell_angle_alpha 103.601(11)
_cell_angle_beta 90.669(10)
_cell_angle_gamma 98.660(11)
_cell_formula_units_Z 1
_cell_length_a 11.9041(18)
_cell_length_b 14.8949(22)
_cell_length_c 18.2861(27)
_cell_measurement_reflns_used 1523
_cell_measurement_temperature 295(2)
_cell_measurement_theta_max 28.16
_cell_measurement_theta_min 2.39
_cell_volume 3111.7(8)
_computing_cell_refinement
;
Oxford Diffraction Poland (2006). CrysAlis Red, Version 171.32.6
;
_computing_data_collection
;
Oxford Diffraction Poland (2006). CrysAlis CCD, Version 171.32.6
;
_computing_data_reduction
;
Oxford Diffraction Poland (2006). CrysAlis Red, Version 171.32.6
;
_computing_molecular_graphics
;
Brandenburg & Putz (2006). Diamond 3.0. Crystal and Molecular
Structure Visualisation, University of Bonn, Germany
;
_computing_publication_material 'SHELXL-97 (Sheldrick, 1997)'
_computing_structure_refinement 'SHELXL-97 (Sheldrick, 1997)'
_computing_structure_solution 'SHELXS-97 (Sheldrick, 1990)'
_diffrn_ambient_temperature 295(2)
_diffrn_detector_area_resol_mean '1024x1024 with blocks 2x2'
_diffrn_measured_fraction_theta_full 0.989
_diffrn_measured_fraction_theta_max 0.913
_diffrn_measurement_device_type 'KUMA KM-4 with area CCD detector'
_diffrn_measurement_method \w-scan
_diffrn_radiation_monochromator graphite
_diffrn_radiation_source 'fine-focus sealed tube'
_diffrn_radiation_type MoK\a
_diffrn_radiation_wavelength 0.71073
_diffrn_reflns_av_R_equivalents 0.0739
_diffrn_reflns_av_sigmaI/netI 0.2365
_diffrn_reflns_limit_h_max 15
_diffrn_reflns_limit_h_min -15
_diffrn_reflns_limit_k_max 15
_diffrn_reflns_limit_k_min -19
_diffrn_reflns_limit_l_max 24
_diffrn_reflns_limit_l_min -23
_diffrn_reflns_number 33858
_diffrn_reflns_theta_full 27.00
_diffrn_reflns_theta_max 28.18
_diffrn_reflns_theta_min 2.39
_exptl_absorpt_coefficient_mu 0.601
_exptl_absorpt_correction_T_max 0.8772
_exptl_absorpt_correction_T_min 0.8162
_exptl_absorpt_correction_type numerical
_exptl_absorpt_process_details
;
Oxford Diffraction Poland (2006). CrysAlis Red, Version 171.32.6
;
_exptl_crystal_colour violet
_exptl_crystal_density_diffrn 1.476
_exptl_crystal_density_meas 1.47
_exptl_crystal_density_method floatation
_exptl_crystal_description paralellepiped
_exptl_crystal_F_000 1416
_exptl_crystal_size_max 0.36
_exptl_crystal_size_mid 0.27
_exptl_crystal_size_min 0.23
_refine_diff_density_max 0.474
_refine_diff_density_min -0.326
_refine_diff_density_rms 0.044
_refine_ls_extinction_method none
_refine_ls_goodness_of_fit_ref 0.993
_refine_ls_hydrogen_treatment constr
_refine_ls_matrix_type full
_refine_ls_number_parameters 901
_refine_ls_number_reflns 13968
_refine_ls_number_restraints 0
_refine_ls_restrained_S_all 0.993
_refine_ls_R_factor_all 0.1850
_refine_ls_R_factor_gt 0.0455
_refine_ls_shift/su_max 0.002
_refine_ls_shift/su_mean 0.000
_refine_ls_structure_factor_coef Fsqd
_refine_ls_weighting_details 'calc w=1/[\s^2^(Fo^2^)+(0.0010P)^2^] where P=(Fo^2^+2Fc^2^)/3'
_refine_ls_weighting_scheme calc
_refine_ls_wR_factor_gt 0.0397
_refine_ls_wR_factor_ref 0.0465
_reflns_number_gt 7517
_reflns_number_total 13968
_reflns_threshold_expression I>2\s(I)
_cod_data_source_file c003440a.txt
_cod_data_source_block Co_Comp_II
_cod_database_code 7212678

loop_
_symmetry_equiv_pos_as_xyz
'x, y, z'
'-x, -y, -z'

loop_
_atom_site_label
_atom_site_type_symbol
_atom_site_fract_x
_atom_site_fract_y
_atom_site_fract_z
_atom_site_U_iso_or_equiv
_atom_site_adp_type
_atom_site_occupancy
_atom_site_symmetry_multiplicity
_atom_site_calc_flag
_atom_site_refinement_flags
Co1 Co 0.71063(3) 0.49777(3) 0.43575(2) 0.04462(13) Uani 1 1 d .
N1 N 0.63940(18) 0.50435(19) 0.52991(12) 0.0398(6) Uani 1 1 d .
N2 N 0.5878(2) 0.33862(19) 0.52667(16) 0.0468(7) Uani 1 1 d .
N3 N 0.67997(19) 0.36278(16) 0.41354(15) 0.0426(7) Uani 1 1 d .
N4 N 0.7588(2) 0.32324(19) 0.29076(14) 0.0482(7) Uani 1 1 d .
N5 N 0.76469(18) 0.49070(19) 0.33658(13) 0.0426(7) Uani 1 1 d .
N6 N 0.80368(19) 0.65654(18) 0.33744(15) 0.0448(7) Uani 1 1 d .
N7 N 0.72582(18) 0.63185(15) 0.45424(14) 0.0394(6) Uani 1 1 d .
N8 N 0.6563(2) 0.67217(19) 0.58023(14) 0.0497(7) Uani 1 1 d .
C1 C 0.6260(3) 0.5839(3) 0.58369(19) 0.0434(9) Uani 1 1 d .
C2 C 0.5704(2) 0.5595(3) 0.6488(2) 0.0455(9) Uani 1 1 d .
C3 C 0.5411(3) 0.6134(2) 0.7167(2) 0.0602(10) Uani 1 1 d .
H3 H 0.5549 0.6784 0.7274 0.072 Uiso 1 1 calc R
C4 C 0.4902(3) 0.5658(3) 0.76810(18) 0.0695(11) Uani 1 1 d .
H4 H 0.4689 0.5995 0.8140 0.083 Uiso 1 1 calc R
C5 C 0.4707(3) 0.4674(3) 0.7512(2) 0.0646(10) Uani 1 1 d .
H5 H 0.4380 0.4374 0.7868 0.077 Uiso 1 1 calc R
C6 C 0.4986(3) 0.4138(2) 0.6832(2) 0.0555(10) Uani 1 1 d .
H6 H 0.4839 0.3488 0.6720 0.067 Uiso 1 1 calc R
C7 C 0.5500(2) 0.4619(3) 0.63228(19) 0.0445(9) Uani 1 1 d .
C8 C 0.5929(2) 0.4283(3) 0.55861(18) 0.0404(8) Uani 1 1 d .
C9 C 0.6281(3) 0.3080(2) 0.4593(2) 0.0464(9) Uani 1 1 d .
C10 C 0.6258(3) 0.2102(3) 0.42407(19) 0.0476(9) Uani 1 1 d .
C11 C 0.5814(3) 0.1284(3) 0.44612(18) 0.0612(10) Uani 1 1 d .
H11 H 0.5428 0.1314 0.4904 0.073 Uiso 1 1 calc R
C12 C 0.5961(3) 0.0446(3) 0.4012(2) 0.0735(12) Uani 1 1 d .
H12 H 0.5676 -0.0101 0.4154 0.088 Uiso 1 1 calc R
C13 C 0.6536(3) 0.0387(2) 0.3338(2) 0.0733(11) Uani 1 1 d .
H13 H 0.6630 -0.0194 0.3042 0.088 Uiso 1 1 calc R
C14 C 0.6967(2) 0.1202(3) 0.31154(18) 0.0607(10) Uani 1 1 d .
H14 H 0.7347 0.1174 0.2671 0.073 Uiso 1 1 calc R
C15 C 0.6811(3) 0.2062(2) 0.3580(2) 0.0451(9) Uani 1 1 d .
C16 C 0.7119(3) 0.3022(2) 0.3506(2) 0.0441(9) Uani 1 1 d .
C17 C 0.7787(2) 0.4106(3) 0.2838(2) 0.0450(9) Uani 1 1 d .
C18 C 0.8230(2) 0.4358(3) 0.2166(2) 0.0488(9) Uani 1 1 d .
C19 C 0.8511(3) 0.3807(2) 0.1482(2) 0.0728(11) Uani 1 1 d .
H19 H 0.8447 0.3161 0.1398 0.087 Uiso 1 1 calc R
C20 C 0.8892(3) 0.4275(3) 0.0934(2) 0.0905(13) Uani 1 1 d .
H20 H 0.9077 0.3933 0.0470 0.109 Uiso 1 1 calc R
C21 C 0.9004(3) 0.5266(3) 0.1069(2) 0.0861(12) Uani 1 1 d .
H21 H 0.9264 0.5559 0.0693 0.103 Uiso 1 1 calc R
C22 C 0.8733(3) 0.5799(2) 0.1751(2) 0.0682(11) Uani 1 1 d .
H22 H 0.8810 0.6447 0.1842 0.082 Uiso 1 1 calc R
C23 C 0.8339(2) 0.5330(3) 0.22948(19) 0.0493(9) Uani 1 1 d .
C24 C 0.7989(2) 0.5658(3) 0.30490(19) 0.0440(8) Uani 1 1 d .
C25 C 0.7711(2) 0.6861(2) 0.40634(19) 0.0423(8) Uani 1 1 d .
C26 C 0.7792(3) 0.7838(2) 0.44320(18) 0.0467(9) Uani 1 1 d .
C27 C 0.8228(3) 0.8644(3) 0.41995(18) 0.0626(10) Uani 1 1 d .
H27 H 0.8518 0.8608 0.3725 0.075 Uiso 1 1 calc R
C28 C 0.8212(3) 0.9500(2) 0.4702(2) 0.0760(12) Uani 1 1 d .
H28 H 0.8501 1.0047 0.4560 0.091 Uiso 1 1 calc R
C29 C 0.7774(3) 0.9564(2) 0.5416(2) 0.0786(12) Uani 1 1 d .
H29 H 0.7780 1.0149 0.5739 0.094 Uiso 1 1 calc R
C30 C 0.7333(3) 0.8768(3) 0.56485(18) 0.0640(10) Uani 1 1 d .
H30 H 0.7031 0.8805 0.6119 0.077 Uiso 1 1 calc R
C31 C 0.7362(3) 0.7904(2) 0.5141(2) 0.0473(9) Uani 1 1 d .
C32 C 0.7033(2) 0.6934(2) 0.5195(2) 0.0447(9) Uani 1 1 d .
N9 N 0.8865(2) 0.50278(18) 0.47795(14) 0.0538(7) Uani 1 1 d .
C33 C 0.9750(4) 0.5487(2) 0.45223(19) 0.0754(11) Uani 1 1 d .
H33 H 0.9627 0.5844 0.4183 0.090 Uiso 1 1 calc R
C34 C 0.9132(3) 0.4548(2) 0.5253(2) 0.0733(11) Uani 1 1 d .
H34 H 0.8542 0.4209 0.5452 0.088 Uiso 1 1 calc R
Co1B Co 0.95254(4) 0.98040(3) 0.84791(2) 0.04757(13) Uani 1 1 d .
N1B N 0.8005(2) 0.92727(16) 0.86371(14) 0.0454(7) Uani 1 1 d .
N2B N 0.6909(2) 0.99771(18) 0.78568(14) 0.0524(8) Uani 1 1 d .
N3B N 0.8928(2) 1.05461(16) 0.78785(12) 0.0440(7) Uani 1 1 d .
N4B N 1.0675(2) 1.14795(16) 0.76319(13) 0.0478(7) Uani 1 1 d .
N5B N 1.10334(19) 1.04446(15) 0.84366(13) 0.0422(7) Uani 1 1 d .
N6B N 1.2121(2) 0.97428(18) 0.92211(14) 0.0471(7) Uani 1 1 d .
N7B N 1.0100(2) 0.91800(15) 0.91861(12) 0.0423(7) Uani 1 1 d .
N8B N 0.8331(2) 0.83220(16) 0.95049(14) 0.0459(7) Uani 1 1 d .
C1B C 0.7669(3) 0.8647(2) 0.90800(17) 0.0450(9) Uani 1 1 d .
C2B C 0.6438(3) 0.8382(2) 0.90250(18) 0.0451(9) Uani 1 1 d .
C3B C 0.5713(3) 0.7794(2) 0.93616(17) 0.0564(9) Uani 1 1 d .
H3B H 0.5988 0.7482 0.9693 0.068 Uiso 1 1 calc R
C4B C 0.4567(3) 0.7696(2) 0.91796(19) 0.0652(11) Uani 1 1 d .
H4B H 0.4054 0.7311 0.9396 0.078 Uiso 1 1 calc R
C5B C 0.4158(3) 0.8158(2) 0.8680(2) 0.0657(10) Uani 1 1 d .
H5B H 0.3380 0.8072 0.8567 0.079 Uiso 1 1 calc R
C6B C 0.4888(3) 0.8745(2) 0.83468(17) 0.0601(10) Uani 1 1 d .
H6B H 0.4613 0.9051 0.8010 0.072 Uiso 1 1 calc R
C7B C 0.6033(3) 0.8858(2) 0.85330(18) 0.0496(9) Uani 1 1 d .
C8B C 0.7018(3) 0.9407(2) 0.83048(18) 0.0470(9) Uani 1 1 d .
C9B C 0.7809(3) 1.0508(2) 0.76757(16) 0.0447(9) Uani 1 1 d .
C10B C 0.7709(3) 1.1171(2) 0.72041(17) 0.0458(9) Uani 1 1 d .
C11B C 0.6774(3) 1.1395(2) 0.68595(18) 0.0593(10) Uani 1 1 d .
H11B H 0.6037 1.1125 0.6925 0.071 Uiso 1 1 calc R
C12B C 0.6979(3) 1.2036(2) 0.64148(17) 0.0670(11) Uani 1 1 d .
H12B H 0.6372 1.2202 0.6179 0.080 Uiso 1 1 calc R
C13B C 0.8085(4) 1.2429(2) 0.63200(19) 0.0728(12) Uani 1 1 d .
H13B H 0.8203 1.2843 0.6009 0.087 Uiso 1 1 calc R
C14B C 0.9017(3) 1.2229(2) 0.66716(19) 0.0640(10) Uani 1 1 d .
H14B H 0.9752 1.2504 0.6608 0.077 Uiso 1 1 calc R
C15B C 0.8809(3) 1.1594(2) 0.71279(17) 0.0453(9) Uani 1 1 d .
C16B C 0.9568(3) 1.1207(2) 0.75647(17) 0.0474(9) Uani 1 1 d .
C17B C 1.1346(3) 1.1140(2) 0.80441(17) 0.0414(8) Uani 1 1 d .
C18B C 1.2560(3) 1.1452(2) 0.81402(17) 0.0462(9) Uani 1 1 d .
C19B C 1.3275(3) 1.2106(2) 0.78494(17) 0.0583(10) Uani 1 1 d .
H19B H 1.2986 1.2456 0.7554 0.070 Uiso 1 1 calc R
C20B C 1.4426(3) 1.2207(2) 0.80207(19) 0.0700(11) Uani 1 1 d .
H20B H 1.4929 1.2633 0.7837 0.084 Uiso 1 1 calc R
C21B C 1.4848(3) 1.1671(2) 0.84725(19) 0.0695(11) Uani 1 1 d .
H21B H 1.5628 1.1748 0.8576 0.083 Uiso 1 1 calc R
C22B C 1.4136(3) 1.1036(2) 0.87636(17) 0.0596(10) Uani 1 1 d .
H22B H 1.4418 1.0691 0.9066 0.071 Uiso 1 1 calc R
C23B C 1.2987(3) 1.0935(2) 0.85886(18) 0.0450(9) Uani 1 1 d .
C24B C 1.2021(3) 1.0325(2) 0.87763(18) 0.0452(9) Uani 1 1 d .
C25B C 1.1225(3) 0.9224(2) 0.94164(18) 0.0433(9) Uani 1 1 d .
C26B C 1.1293(3) 0.8625(2) 0.99281(17) 0.0437(9) Uani 1 1 d .
C27B C 1.2216(3) 0.8419(2) 1.02968(16) 0.0498(9) Uani 1 1 d .
H27B H 1.2957 0.8689 1.0241 0.060 Uiso 1 1 calc R
C28B C 1.1982(3) 0.7794(2) 1.07512(16) 0.0572(9) Uani 1 1 d .
H28B H 1.2581 0.7632 1.0997 0.069 Uiso 1 1 calc R
C29B C 1.0865(3) 0.7404(2) 1.08484(16) 0.0570(10) Uani 1 1 d .
H29B H 1.0735 0.6993 1.1162 0.068 Uiso 1 1 calc R
C30B C 0.9956(3) 0.7618(2) 1.04870(17) 0.0519(9) Uani 1 1 d .
H30B H 0.9212 0.7364 1.0555 0.062 Uiso 1 1 calc R
C31B C 1.0189(3) 0.8233(2) 1.00137(17) 0.0436(9) Uani 1 1 d .
C32B C 0.9457(3) 0.8579(2) 0.95493(16) 0.0421(8) Uani 1 1 d .
N9B N 0.9686(2) 0.8676(2) 0.74630(16) 0.0620(8) Uani 1 1 d .
C33B C 1.0005(3) 0.8861(3) 0.6820(3) 0.0761(12) Uani 1 1 d .
H33B H 1.0191 0.9482 0.6795 0.091 Uiso 1 1 calc R
C34B C 1.0073(3) 0.8157(4) 0.6178(2) 0.0927(13) Uani 1 1 d .
H34B H 1.0304 0.8328 0.5739 0.111 Uiso 1 1 calc R
N10B N 0.9825(3) 0.7257(3) 0.6161(2) 0.0999(12) Uani 1 1 d .
C35B C 0.9499(4) 0.7097(3) 0.6811(3) 0.1011(18) Uani 1 1 d .
H35B H 0.9304 0.6476 0.6836 0.125 Uiso 1 1 calc R
C36B C 0.9423(3) 0.7785(3) 0.7465(2) 0.0904(15) Uani 1 1 d .
H36B H 0.9185 0.7615 0.7904 0.109 Uiso 1 1 calc R
N1C N 0.7572(5) 0.4461(7) 0.8736(6) 0.121(2) Uani 1 1 d .
C1C C 0.7677(6) 0.5369(9) 0.8993(4) 0.120(3) Uani 1 1 d .
H1C H 0.7543 0.5622 0.9493 0.143 Uiso 1 1 calc R
C2C C 0.7965(8) 0.5905(7) 0.8553(8) 0.123(4) Uani 1 1 d .
H2C H 0.8001 0.6542 0.8763 0.145 Uiso 1 1 calc R
N2C N 0.8213(7) 0.5681(8) 0.7856(6) 0.128(4) Uani 1 1 d .
C3C C 0.8135(6) 0.4778(9) 0.7633(4) 0.129(3) Uani 1 1 d .
H3C H 0.8330 0.4534 0.7143 0.154 Uiso 1 1 calc R
C4C C 0.7797(6) 0.4175(4) 0.8051(6) 0.122(2) Uani 1 1 d .
H4C H 0.7725 0.3536 0.7839 0.148 Uiso 1 1 calc R
N1D N 0.4146(6) 0.5251(13) -0.0362(6) 0.122(2) Uani 1 1 d .
C1D C 0.4838(11) 0.5884(5) 0.0126(7) 0.126(2) Uani 1 1 d .
H1D H 0.4728 0.6505 0.0215 0.150 Uiso 1 1 calc R
C2D C 0.5653(10) 0.5687(9) 0.0482(4) 0.124(2) Uani 1 1 d .
H2D H 0.6121 0.6161 0.0823 0.147 Uiso 1 1 calc R

loop_
_atom_site_aniso_label
_atom_site_aniso_U_11
_atom_site_aniso_U_22
_atom_site_aniso_U_33
_atom_site_aniso_U_23
_atom_site_aniso_U_13
_atom_site_aniso_U_12
Co1 0.0444(3) 0.0458(3) 0.0441(3) 0.0092(2) 0.0026(2) 0.0076(2)
N1 0.0407(16) 0.0388(18) 0.0402(18) 0.0085(16) 0.0019(14) 0.0092(14)
N2 0.0547(19) 0.0402(19) 0.044(2) 0.0091(17) -0.0011(16) 0.0066(15)
N3 0.0438(16) 0.0415(18) 0.0419(18) 0.0097(16) -0.0009(14) 0.0057(14)
N4 0.0544(19) 0.0401(19) 0.047(2) 0.0061(17) 0.0085(15) 0.0050(15)
N5 0.0454(16) 0.0370(18) 0.0466(19) 0.0100(16) 0.0080(14) 0.0099(14)
N6 0.0504(18) 0.0411(19) 0.0422(19) 0.0078(16) 0.0109(15) 0.0073(15)
N7 0.0447(16) 0.0410(18) 0.0328(17) 0.0075(15) 0.0033(14) 0.0095(13)
N8 0.0556(19) 0.049(2) 0.044(2) 0.0103(17) 0.0026(15) 0.0106(16)
C1 0.045(2) 0.041(3) 0.044(3) 0.009(2) -0.0043(19) 0.008(2)
C2 0.051(2) 0.046(3) 0.040(2) 0.007(2) 0.0018(19) 0.0122(19)
C3 0.069(3) 0.059(3) 0.051(3) 0.006(2) 0.013(2) 0.014(2)
C4 0.083(3) 0.076(3) 0.047(3) 0.008(2) 0.013(2) 0.016(2)
C5 0.066(3) 0.080(3) 0.052(3) 0.025(2) 0.008(2) 0.012(2)
C6 0.061(2) 0.060(3) 0.047(2) 0.016(2) 0.008(2) 0.011(2)
C7 0.045(2) 0.051(3) 0.039(2) 0.014(2) -0.0004(19) 0.0067(19)
C8 0.039(2) 0.049(3) 0.033(2) 0.006(2) -0.0022(17) 0.0087(19)
C9 0.046(2) 0.046(3) 0.044(2) 0.011(2) -0.007(2) -0.0006(19)
C10 0.057(2) 0.041(3) 0.042(2) 0.005(2) -0.0005(19) 0.003(2)
C11 0.077(3) 0.048(3) 0.055(3) 0.009(2) 0.004(2) 0.004(2)
C12 0.103(3) 0.046(3) 0.067(3) 0.015(3) -0.003(3) -0.003(2)
C13 0.096(3) 0.046(3) 0.077(3) 0.012(2) -0.005(3) 0.012(2)
C14 0.068(2) 0.055(3) 0.057(3) 0.001(2) -0.006(2) 0.007(2)
C15 0.050(2) 0.039(2) 0.042(2) -0.001(2) -0.0069(19) 0.008(2)
C16 0.044(2) 0.040(3) 0.046(3) 0.005(2) 0.0023(19) 0.0060(19)
C17 0.036(2) 0.046(3) 0.051(3) 0.007(2) 0.0105(18) 0.0060(19)
C18 0.054(2) 0.042(3) 0.041(2) -0.004(2) 0.0187(19) 0.0010(19)
C19 0.076(3) 0.061(2) 0.063(3) -0.012(2) 0.024(2) -0.006(2)
C20 0.119(3) 0.071(3) 0.062(3) -0.008(3) 0.040(2) -0.009(3)
C21 0.113(3) 0.074(3) 0.065(3) 0.017(3) 0.033(3) -0.010(3)
C22 0.088(3) 0.060(3) 0.050(3) 0.005(2) 0.021(2) 0.000(2)
C23 0.052(2) 0.052(3) 0.039(2) 0.005(2) 0.0114(19) 0.0035(19)
C24 0.040(2) 0.042(2) 0.045(2) 0.001(2) 0.0017(18) 0.0058(19)
C25 0.046(2) 0.041(2) 0.039(2) 0.006(2) 0.0022(19) 0.0124(18)
C26 0.060(2) 0.044(2) 0.040(2) 0.015(2) 0.0101(19) 0.0126(19)
C27 0.090(3) 0.053(3) 0.047(2) 0.011(2) 0.010(2) 0.015(2)
C28 0.115(3) 0.039(3) 0.074(3) 0.013(2) 0.016(3) 0.010(2)
C29 0.123(3) 0.045(3) 0.066(3) 0.008(2) 0.027(3) 0.014(2)
C30 0.086(3) 0.060(3) 0.048(2) 0.011(2) 0.015(2) 0.020(2)
C31 0.057(2) 0.038(3) 0.049(3) 0.012(2) 0.000(2) 0.010(2)
C32 0.041(2) 0.048(3) 0.045(3) 0.009(2) 0.0036(19) 0.0118(19)
N9 0.060(2) 0.0583(17) 0.0575(18) 0.0358(14) 0.0023(16) 0.0154(16)
C33 0.049(3) 0.098(3) 0.099(3) 0.080(2) -0.013(3) 0.002(2)
C34 0.058(3) 0.093(3) 0.080(3) 0.070(2) -0.001(2) -0.009(2)
Co1B 0.0451(3) 0.0494(3) 0.0500(3) 0.0154(2) 0.0032(2) 0.0077(2)
N1B 0.0351(17) 0.0508(18) 0.0516(18) 0.0115(15) -0.0009(15) 0.0073(14)
N2B 0.0497(19) 0.0495(19) 0.059(2) 0.0165(16) 0.0050(17) 0.0057(16)
N3B 0.0392(18) 0.0511(18) 0.0440(17) 0.0139(14) 0.0045(15) 0.0101(15)
N4B 0.0425(18) 0.0534(18) 0.0501(19) 0.0158(15) 0.0035(16) 0.0103(16)
N5B 0.0376(18) 0.0450(17) 0.0460(17) 0.0106(14) 0.0046(14) 0.0058(14)
N6B 0.0443(18) 0.052(2) 0.0467(19) 0.0163(16) 0.0016(15) 0.0066(16)
N7B 0.0420(18) 0.0469(17) 0.0394(17) 0.0125(14) 0.0016(15) 0.0084(14)
N8B 0.0396(19) 0.0486(18) 0.0503(19) 0.0125(15) 0.0009(16) 0.0089(16)
C1B 0.041(3) 0.045(2) 0.049(2) 0.0102(18) 0.003(2) 0.009(2)
C2B 0.031(2) 0.048(2) 0.055(2) 0.0089(19) 0.0056(19) 0.0053(19)
C3B 0.048(2) 0.056(2) 0.067(3) 0.019(2) 0.006(2) 0.007(2)
C4B 0.051(3) 0.063(3) 0.086(3) 0.028(2) 0.016(2) 0.005(2)
C5B 0.044(2) 0.063(3) 0.088(3) 0.017(2) 0.001(2) 0.003(2)
C6B 0.055(3) 0.056(2) 0.074(3) 0.024(2) 0.002(2) 0.011(2)
C7B 0.039(2) 0.047(2) 0.064(3) 0.016(2) -0.003(2) 0.006(2)
C8B 0.040(3) 0.048(2) 0.050(2) 0.0103(18) 0.006(2) 0.002(2)
C9B 0.046(2) 0.046(2) 0.043(2) 0.0074(18) 0.001(2) 0.015(2)
C10B 0.047(2) 0.049(2) 0.046(2) 0.0160(18) 0.001(2) 0.016(2)
C11B 0.052(2) 0.066(3) 0.059(3) 0.011(2) 0.000(2) 0.012(2)
C12B 0.085(3) 0.064(3) 0.057(3) 0.022(2) -0.011(2) 0.019(2)
C13B 0.074(3) 0.070(3) 0.084(3) 0.038(2) -0.005(3) 0.013(3)
C14B 0.061(3) 0.066(3) 0.071(3) 0.032(2) 0.006(2) 0.005(2)
C15B 0.040(2) 0.052(2) 0.046(2) 0.0133(18) 0.0022(19) 0.0118(19)
C16B 0.048(2) 0.051(2) 0.042(2) 0.0086(19) 0.006(2) 0.010(2)
C17B 0.030(2) 0.049(2) 0.043(2) 0.0056(18) -0.0002(18) 0.0088(18)
C18B 0.045(2) 0.049(2) 0.041(2) 0.0083(18) 0.0023(19) 0.003(2)
C19B 0.053(3) 0.050(2) 0.072(3) 0.019(2) 0.011(2) 0.004(2)
C20B 0.064(3) 0.064(3) 0.083(3) 0.027(2) 0.013(2) -0.005(2)
C21B 0.037(2) 0.076(3) 0.094(3) 0.024(2) -0.001(2) -0.002(2)
C22B 0.053(3) 0.060(2) 0.068(3) 0.015(2) -0.001(2) 0.000(2)
C23B 0.038(2) 0.045(2) 0.049(2) 0.0073(19) 0.006(2) 0.002(2)
C24B 0.045(2) 0.043(2) 0.044(2) 0.0019(19) 0.004(2) 0.009(2)
C25B 0.038(2) 0.045(2) 0.045(2) 0.0055(19) 0.003(2) 0.009(2)
C26B 0.047(2) 0.044(2) 0.041(2) 0.0100(18) -0.001(2) 0.008(2)
C27B 0.050(2) 0.055(2) 0.046(2) 0.0163(18) 0.0035(19) 0.0044(19)
C28B 0.062(3) 0.064(3) 0.049(2) 0.017(2) -0.006(2) 0.012(2)
C29B 0.062(3) 0.057(2) 0.053(2) 0.0145(19) 0.005(2) 0.004(2)
C30B 0.054(2) 0.050(2) 0.052(2) 0.0085(19) 0.000(2) 0.012(2)
C31B 0.050(3) 0.041(2) 0.041(2) 0.0080(18) 0.007(2) 0.011(2)
C32B 0.052(2) 0.044(2) 0.032(2) 0.0075(17) 0.001(2) 0.014(2)
N9B 0.0628(18) 0.061(2) 0.062(2) 0.0055(19) 0.0030(17) 0.0019(16)
C33B 0.097(3) 0.061(3) 0.062(3) -0.002(3) 0.016(3) 0.012(2)
C34B 0.100(3) 0.096(3) 0.066(3) -0.010(3) 0.017(3) 0.009(3)
N10B 0.120(3) 0.080(3) 0.085(3) -0.012(3) 0.013(2) 0.017(2)
C35B 0.102(5) 0.086(4) 0.107(4) 0.010(4) 0.037(4) 0.010(3)
C36B 0.099(4) 0.074(3) 0.086(3) -0.002(3) 0.026(3) 0.007(3)
N1C 0.125(5) 0.125(7) 0.142(6) 0.050(5) 0.033(5) 0.067(5)
C1C 0.114(7) 0.116(7) 0.117(7) -0.030(6) 0.040(5) 0.060(7)
C2C 0.125(8) 0.097(6) 0.145(13) 0.033(8) 0.005(10) -0.006(5)
N2C 0.109(6) 0.108(8) 0.160(10) 0.038(9) 0.001(7) -0.014(6)
C3C 0.135(7) 0.130(8) 0.121(6) 0.036(7) 0.013(5) 0.026(7)
C4C 0.148(6) 0.095(5) 0.125(7) 0.016(6) -0.010(6) 0.048(5)
N1D 0.113(7) 0.119(8) 0.134(7) 0.039(6) 0.024(6) 0.007(8)
C1D 0.131(7) 0.095(5) 0.143(7) 0.028(6) -0.006(5) 0.011(6)
C2D 0.127(10) 0.115(9) 0.118(6) -0.014(5) -0.005(6) 0.001(5)

loop_
_atom_type_symbol
_atom_type_description
_atom_type_scat_dispersion_real
_atom_type_scat_dispersion_imag
_atom_type_scat_source
C C 0.0033 0.0016 'International Tables Vol C Tables 4.2.6.8 and 6.1.1.4'
H H 0.0000 0.0000 'International Tables Vol C Tables 4.2.6.8 and 6.1.1.4'
N N 0.0061 0.0033 'International Tables Vol C Tables 4.2.6.8 and 6.1.1.4'
Co Co 0.3494 0.9721 'International Tables Vol C Tables 4.2.6.8 and 6.1.1.4'

loop_
_geom_angle_atom_site_label_1
_geom_angle_atom_site_label_2
_geom_angle_atom_site_label_3
_geom_angle
_geom_angle_site_symmetry_1
_geom_angle_site_symmetry_3
_geom_angle_publ_flag
N5 Co1 N1 173.38(9) . . y
N5 Co1 N7 90.56(11) . . y
N1 Co1 N7 89.07(11) . . y
N5 Co1 N3 89.54(12) . . y
N1 Co1 N3 90.17(11) . . y
N7 Co1 N3 174.27(9) . . y
N5 Co1 N9 89.25(10) . . y
N1 Co1 N9 97.37(10) . . y
N7 Co1 N9 92.98(9) . . y
N3 Co1 N9 92.75(9) . . y
C1 N1 C8 106.3(3) . . ?
C1 N1 Co1 127.4(2) . . ?
C8 N1 Co1 126.3(2) . . ?
C8 N2 C9 122.6(3) . . ?
C16 N3 C9 106.7(3) . . ?
C16 N3 Co1 126.2(2) . . ?
C9 N3 Co1 127.0(2) . . ?
C16 N4 C17 121.4(3) . . ?
C17 N5 C24 107.2(3) . . ?
C17 N5 Co1 126.6(2) . . ?
C24 N5 Co1 126.1(2) . . ?
C25 N6 C24 122.2(3) . . ?
C32 N7 C25 106.4(3) . . ?
C32 N7 Co1 127.2(2) . . ?
C25 N7 Co1 126.2(2) . . ?
C1 N8 C32 121.1(3) . . ?
N8 C1 N1 127.4(3) . . ?
N8 C1 C2 121.7(3) . . ?
N1 C1 C2 110.8(3) . . ?
C3 C2 C7 121.7(3) . . ?
C3 C2 C1 132.6(3) . . ?
C7 C2 C1 105.7(3) . . ?
C2 C3 C4 117.2(3) . . ?
C2 C3 H3 121.4 . . ?
C4 C3 H3 121.4 . . ?
C3 C4 C5 120.7(3) . . ?
C3 C4 H4 119.7 . . ?
C5 C4 H4 119.7 . . ?
C6 C5 C4 122.1(3) . . ?
C6 C5 H5 119.0 . . ?
C4 C5 H5 119.0 . . ?
C5 C6 C7 116.9(3) . . ?
C5 C6 H6 121.6 . . ?
C7 C6 H6 121.6 . . ?
C2 C7 C6 121.5(3) . . ?
C2 C7 C8 107.4(3) . . ?
C6 C7 C8 131.1(3) . . ?
N2 C8 N1 127.5(3) . . ?
N2 C8 C7 122.8(3) . . ?
N1 C8 C7 109.7(3) . . ?
N2 C9 N3 126.4(3) . . ?
N2 C9 C10 123.5(3) . . ?
N3 C9 C10 110.1(3) . . ?
C15 C10 C11 121.1(3) . . ?
C15 C10 C9 106.7(3) . . ?
C11 C10 C9 132.2(4) . . ?
C12 C11 C10 118.4(3) . . ?
C12 C11 H11 120.8 . . ?
C10 C11 H11 120.8 . . ?
C11 C12 C13 121.6(4) . . ?
C11 C12 H12 119.2 . . ?
C13 C12 H12 119.2 . . ?
C14 C13 C12 120.0(3) . . ?
C14 C13 H13 120.0 . . ?
C12 C13 H13 120.0 . . ?
C13 C14 C15 118.1(3) . . ?
C13 C14 H14 120.9 . . ?
C15 C14 H14 120.9 . . ?
C10 C15 C14 120.8(3) . . ?
C10 C15 C16 107.1(3) . . ?
C14 C15 C16 132.0(4) . . ?
N4 C16 N3 127.7(3) . . ?
N4 C16 C15 123.1(3) . . ?
N3 C16 C15 109.2(3) . . ?
N4 C17 N5 127.8(3) . . ?
N4 C17 C18 123.0(3) . . ?
N5 C17 C18 109.2(3) . . ?
C23 C18 C19 121.6(3) . . ?
C23 C18 C17 107.2(3) . . ?
C19 C18 C17 131.2(3) . . ?
C20 C19 C18 116.7(3) . . ?
C20 C19 H19 121.7 . . ?
C18 C19 H19 121.7 . . ?
C19 C20 C21 121.5(3) . . ?
C19 C20 H20 119.3 . . ?
C21 C20 H20 119.3 . . ?
C22 C21 C20 121.0(3) . . ?
C22 C21 H21 119.5 . . ?
C20 C21 H21 119.5 . . ?
C21 C22 C23 117.5(3) . . ?
C21 C22 H22 121.3 . . ?
C23 C22 H22 121.3 . . ?
C22 C23 C18 121.7(3) . . ?
C22 C23 C24 132.0(4) . . ?
C18 C23 C24 106.3(3) . . ?
N6 C24 N5 127.3(3) . . ?
N6 C24 C23 122.5(3) . . ?
N5 C24 C23 110.1(3) . . ?
N6 C25 N7 127.3(3) . . ?
N6 C25 C26 122.9(3) . . ?
N7 C25 C26 109.8(3) . . ?
C31 C26 C27 120.5(3) . . ?
C31 C26 C25 108.0(3) . . ?
C27 C26 C25 131.4(3) . . ?
C28 C27 C26 117.6(3) . . ?
C28 C27 H27 121.2 . . ?
C26 C27 H27 121.2 . . ?
C27 C28 C29 121.8(3) . . ?
C27 C28 H28 119.1 . . ?
C29 C28 H28 119.1 . . ?
C30 C29 C28 121.0(3) . . ?
C30 C29 H29 119.5 . . ?
C28 C29 H29 119.5 . . ?
C29 C30 C31 117.0(3) . . ?
C29 C30 H30 121.5 . . ?
C31 C30 H30 121.5 . . ?
C26 C31 C30 122.2(3) . . ?
C26 C31 C32 105.0(3) . . ?
C30 C31 C32 132.8(4) . . ?
N8 C32 N7 127.2(3) . . ?
N8 C32 C31 122.0(3) . . ?
N7 C32 C31 110.7(3) . . ?
C34 N9 C33 114.2(3) . . ?
C34 N9 Co1 123.4(3) . . ?
C33 N9 Co1 122.2(3) . . ?
N9 C33 C34 121.8(3) . 2_766 ?
N9 C33 H33 119.1 . . ?
C34 C33 H33 119.1 2_766 . ?
N9 C34 C33 124.0(3) . 2_766 ?
N9 C34 H34 118.0 . . ?
C33 C34 H34 118.0 2_766 . ?
N5B Co1B N1B 172.92(10) . . y
N5B Co1B N3B 90.70(11) . . y
N1B Co1B N3B 89.81(11) . . y
N5B Co1B N7B 89.09(11) . . y
N1B Co1B N7B 89.55(11) . . y
N3B Co1B N7B 173.03(10) . . y
N5B Co1B N9B 93.54(10) . . y
N1B Co1B N9B 93.50(10) . . y
N3B Co1B N9B 91.72(11) . . y
N7B Co1B N9B 95.25(10) . . y
C8B N1B C1B 105.9(3) . . ?
C8B N1B Co1B 126.5(2) . . ?
C1B N1B Co1B 127.6(2) . . ?
C9B N2B C8B 121.1(3) . . ?
C9B N3B C16B 107.8(3) . . ?
C9B N3B Co1B 126.5(2) . . ?
C16B N3B Co1B 125.7(2) . . ?
C16B N4B C17B 122.1(3) . . ?
C24B N5B C17B 106.2(3) . . ?
C24B N5B Co1B 127.9(2) . . ?
C17B N5B Co1B 125.9(2) . . ?
C25B N6B C24B 122.0(3) . . ?
C32B N7B C25B 106.5(3) . . ?
C32B N7B Co1B 126.1(2) . . ?
C25B N7B Co1B 127.4(2) . . ?
C1B N8B C32B 121.3(3) . . ?
N8B C1B N1B 127.1(3) . . ?
N8B C1B C2B 122.4(3) . . ?
N1B C1B C2B 110.5(3) . . ?
C3B C2B C7B 122.0(3) . . ?
C3B C2B C1B 131.9(3) . . ?
C7B C2B C1B 106.1(3) . . ?
C4B C3B C2B 116.7(3) . . ?
C4B C3B H3B 121.6 . . ?
C2B C3B H3B 121.6 . . ?
C3B C4B C5B 121.6(3) . . ?
C3B C4B H4B 119.2 . . ?
C5B C4B H4B 119.2 . . ?
C6B C5B C4B 121.4(3) . . ?
C6B C5B H5B 119.3 . . ?
C4B C5B H5B 119.3 . . ?
C7B C6B C5B 117.5(3) . . ?
C7B C6B H6B 121.2 . . ?
C5B C6B H6B 121.2 . . ?
C6B C7B C2B 120.8(3) . . ?
C6B C7B C8B 132.6(4) . . ?
C2B C7B C8B 106.6(3) . . ?
N2B C8B N1B 127.8(3) . . ?
N2B C8B C7B 121.3(3) . . ?
N1B C8B C7B 110.9(3) . . ?
N2B C9B N3B 128.0(3) . . ?
N2B C9B C10B 122.3(3) . . ?
N3B C9B C10B 109.8(3) . . ?
C15B C10B C11B 121.4(3) . . ?
C15B C10B C9B 106.4(3) . . ?
C11B C10B C9B 132.2(3) . . ?
C12B C11B C10B 117.8(3) . . ?
C12B C11B H11B 121.1 . . ?
C10B C11B H11B 121.1 . . ?
C13B C12B C11B 120.4(3) . . ?
C13B C12B H12B 119.8 . . ?
C11B C12B H12B 119.8 . . ?
C14B C13B C12B 122.4(4) . . ?
C14B C13B H13B 118.8 . . ?
C12B C13B H13B 118.8 . . ?
C13B C14B C15B 117.3(3) . . ?
C13B C14B H14B 121.4 . . ?
C15B C14B H14B 121.4 . . ?
C10B C15B C14B 120.7(3) . . ?
C10B C15B C16B 106.9(3) . . ?
C14B C15B C16B 132.3(3) . . ?
N4B C16B N3B 128.0(3) . . ?
N4B C16B C15B 122.8(3) . . ?
N3B C16B C15B 109.2(3) . . ?
N4B C17B N5B 127.5(3) . . ?
N4B C17B C18B 122.7(3) . . ?
N5B C17B C18B 109.8(3) . . ?
C23B C18B C19B 121.6(3) . . ?
C23B C18B C17B 106.8(3) . . ?
C19B C18B C17B 131.5(3) . . ?
C20B C19B C18B 117.0(3) . . ?
C20B C19B H19B 121.5 . . ?
C18B C19B H19B 121.5 . . ?
C19B C20B C21B 120.7(3) . . ?
C19B C20B H20B 119.7 . . ?
C21B C20B H20B 119.7 . . ?
C22B C21B C20B 121.8(3) . . ?
C22B C21B H21B 119.1 . . ?
C20B C21B H21B 119.1 . . ?
C23B C22B C21B 117.3(3) . . ?
C23B C22B H22B 121.4 . . ?
C21B C22B H22B 121.4 . . ?
C22B C23B C18B 121.6(3) . . ?
C22B C23B C24B 131.7(3) . . ?
C18B C23B C24B 106.7(3) . . ?
N6B C24B N5B 126.8(3) . . ?
N6B C24B C23B 122.8(3) . . ?
N5B C24B C23B 110.4(3) . . ?
N6B C25B N7B 126.5(3) . . ?
N6B C25B C26B 123.6(3) . . ?
N7B C25B C26B 109.8(3) . . ?
C31B C26B C27B 121.7(3) . . ?
C31B C26B C25B 106.5(3) . . ?
C27B C26B C25B 131.8(3) . . ?
C28B C27B C26B 117.1(3) . . ?
C28B C27B H27B 121.5 . . ?
C26B C27B H27B 121.5 . . ?
C27B C28B C29B 121.5(3) . . ?
C27B C28B H28B 119.2 . . ?
C29B C28B H28B 119.2 . . ?
C30B C29B C28B 121.0(3) . . ?
C30B C29B H29B 119.5 . . ?
C28B C29B H29B 119.5 . . ?
C29B C30B C31B 117.7(3) . . ?
C29B C30B H30B 121.2 . . ?
C31B C30B H30B 121.2 . . ?
C26B C31B C30B 121.0(3) . . ?
C26B C31B C32B 107.3(3) . . ?
C30B C31B C32B 131.8(3) . . ?
N8B C32B N7B 128.3(3) . . ?
N8B C32B C31B 121.9(3) . . ?
N7B C32B C31B 109.9(3) . . ?
C33B N9B C36B 116.4(3) . . ?
C33B N9B Co1B 121.9(3) . . ?
C36B N9B Co1B 121.6(3) . . ?
N9B C33B C34B 122.1(4) . . ?
N9B C33B H33B 119.0 . . ?
C34B C33B H33B 119.0 . . ?
N10B C34B C33B 123.2(4) . . ?
N10B C34B H34B 118.4 . . ?
C33B C34B H34B 118.4 . . ?
C35B N10B C34B 113.2(4) . . ?
N10B C35B C36B 125.1(4) . . ?
N10B C35B H35B 117.4 . . ?
C36B C35B H35B 117.4 . . ?
N9B C36B C35B 120.0(4) . . ?
N9B C36B H36B 120.0 . . ?
C35B C36B H36B 120.0 . . ?
C4C N1C C1C 116.1(7) . . ?
C2C C1C N1C 119.7(9) . . ?
C2C C1C H1C 120.2 . . ?
N1C C1C H1C 120.2 . . ?
C1C C2C N2C 128.5(12) . . ?
C1C C2C H2C 115.7 . . ?
N2C C2C H2C 115.7 . . ?
C2C N2C C3C 109.7(10) . . ?
N2C C3C C4C 125.1(9) . . ?
N2C C3C H3C 117.5 . . ?
C4C C3C H3C 117.5 . . ?
N1C C4C C3C 120.9(7) . . ?
N1C C4C H4C 119.6 . . ?
C3C C4C H4C 119.6 . . ?
C1D N1D C2D 116.7(6) . 2_665 ?
C2D C1D N1D 122.8(7) . . ?
C2D C1D H1D 118.6 . . ?
N1D C1D H1D 118.6 . . ?
C1D C2D N1D 120.5(7) . 2_665 ?
C1D C2D H2D 119.8 . . ?
N1D C2D H2D 119.8 2_665 . ?

loop_
_geom_bond_atom_site_label_1
_geom_bond_atom_site_label_2
_geom_bond_distance
_geom_bond_site_symmetry_2
_geom_bond_publ_flag
Co1 N5 1.916(2) . y
Co1 N1 1.917(2) . y
Co1 N7 1.926(2) . y
Co1 N3 1.932(2) . y
Co1 N9 2.207(2) . y
N1 C1 1.382(3) . ?
N1 C8 1.401(3) . ?
N2 C8 1.318(3) . ?
N2 C9 1.331(3) . ?
N3 C16 1.382(3) . ?
N3 C9 1.388(3) . ?
N4 C16 1.316(3) . ?
N4 C17 1.323(3) . ?
N5 C17 1.380(3) . ?
N5 C24 1.387(3) . ?
N6 C25 1.317(3) . ?
N6 C24 1.335(3) . ?
N7 C32 1.379(3) . ?
N7 C25 1.386(3) . ?
N8 C1 1.327(3) . ?
N8 C32 1.331(3) . ?
C1 C2 1.461(4) . ?
C2 C3 1.390(3) . ?
C2 C7 1.396(3) . ?
C3 C4 1.397(4) . ?
C3 H3 0.9300 . ?
C4 C5 1.408(4) . ?
C4 H4 0.9300 . ?
C5 C6 1.384(4) . ?
C5 H5 0.9300 . ?
C6 C7 1.397(4) . ?
C6 H6 0.9300 . ?
C7 C8 1.450(4) . ?
C9 C10 1.443(4) . ?
C10 C15 1.376(4) . ?
C10 C11 1.403(4) . ?
C11 C12 1.360(4) . ?
C11 H11 0.9300 . ?
C12 C13 1.408(4) . ?
C12 H12 0.9300 . ?
C13 C14 1.397(4) . ?
C13 H13 0.9300 . ?
C14 C15 1.400(4) . ?
C14 H14 0.9300 . ?
C15 C16 1.460(4) . ?
C17 C18 1.451(4) . ?
C18 C23 1.396(3) . ?
C18 C19 1.399(4) . ?
C19 C20 1.392(4) . ?
C19 H19 0.9300 . ?
C20 C21 1.423(4) . ?
C20 H20 0.9300 . ?
C21 C22 1.381(4) . ?
C21 H21 0.9300 . ?
C22 C23 1.392(4) . ?
C22 H22 0.9300 . ?
C23 C24 1.440(4) . ?
C25 C26 1.442(3) . ?
C26 C31 1.387(4) . ?
C26 C27 1.395(4) . ?
C27 C28 1.388(4) . ?
C27 H27 0.9300 . ?
C28 C29 1.399(4) . ?
C28 H28 0.9300 . ?
C29 C30 1.384(4) . ?
C29 H29 0.9300 . ?
C30 C31 1.405(3) . ?
C30 H30 0.9300 . ?
C31 C32 1.466(4) . ?
N9 C34 1.310(3) . ?
N9 C33 1.321(3) . ?
C33 C34 1.401(4) 2_766 ?
C33 H33 0.9300 . ?
C34 C33 1.401(4) 2_766 ?
C34 H34 0.9300 . ?
Co1B N5B 1.913(2) . y
Co1B N1B 1.917(2) . y
Co1B N3B 1.930(2) . y
Co1B N7B 1.933(2) . y
Co1B N9B 2.225(3) . y
N1B C8B 1.379(3) . ?
N1B C1B 1.391(3) . ?
N2B C9B 1.327(3) . ?
N2B C8B 1.329(3) . ?
N3B C9B 1.367(3) . ?
N3B C16B 1.389(3) . ?
N4B C16B 1.314(3) . ?
N4B C17B 1.323(3) . ?
N5B C24B 1.378(3) . ?
N5B C17B 1.403(3) . ?
N6B C25B 1.323(3) . ?
N6B C24B 1.338(3) . ?
N7B C32B 1.383(3) . ?
N7B C25B 1.387(3) . ?
N8B C1B 1.318(3) . ?
N8B C32B 1.333(3) . ?
C1B C2B 1.454(4) . ?
C2B C3B 1.389(3) . ?
C2B C7B 1.392(4) . ?
C3B C4B 1.379(3) . ?
C3B H3B 0.9300 . ?
C4B C5B 1.389(4) . ?
C4B H4B 0.9300 . ?
C5B C6B 1.388(4) . ?
C5B H5B 0.9300 . ?
C6B C7B 1.377(4) . ?
C6B H6B 0.9300 . ?
C7B C8B 1.450(4) . ?
C9B C10B 1.472(4) . ?
C10B C15B 1.388(4) . ?
C10B C11B 1.394(4) . ?
C11B C12B 1.389(4) . ?
C11B H11B 0.9300 . ?
C12B C13B 1.389(4) . ?
C12B H12B 0.9300 . ?
C13B C14B 1.380(4) . ?
C13B H13B 0.9300 . ?
C14B C15B 1.399(4) . ?
C14B H14B 0.9300 . ?
C15B C16B 1.463(4) . ?
C17B C18B 1.445(4) . ?
C18B C23B 1.388(4) . ?
C18B C19B 1.400(4) . ?
C19B C20B 1.380(4) . ?
C19B H19B 0.9300 . ?
C20B C21B 1.412(4) . ?
C20B H20B 0.9300 . ?
C21B C22B 1.379(4) . ?
C21B H21B 0.9300 . ?
C22B C23B 1.378(4) . ?
C22B H22B 0.9300 . ?
C23B C24B 1.452(4) . ?
C25B C26B 1.446(4) . ?
C26B C31B 1.382(4) . ?
C26B C27B 1.392(3) . ?
C27B C28B 1.388(3) . ?
C27B H27B 0.9300 . ?
C28B C29B 1.399(3) . ?
C28B H28B 0.9300 . ?
C29B C30B 1.378(3) . ?
C29B H29B 0.9300 . ?
C30B C31B 1.402(4) . ?
C30B H30B 0.9300 . ?
C31B C32B 1.439(4) . ?
N9B C33B 1.316(4) . ?
N9B C36B 1.319(4) . ?
C33B C34B 1.390(4) . ?
C33B H33B 0.9300 . ?
C34B N10B 1.322(4) . ?
C34B H34B 0.9300 . ?
N10B C35B 1.318(4) . ?
C35B C36B 1.394(4) . ?
C35B H35B 0.9300 . ?
C36B H36B 0.9300 . ?
N1C C4C 1.270(15) . ?
N1C C1C 1.309(16) . ?
C1C C2C 1.276(18) . ?
C1C H1C 0.9300 . ?
C2C N2C 1.288(19) . ?
C2C H2C 0.9300 . ?
N2C C3C 1.298(18) . ?
C3C C4C 1.332(17) . ?
C3C H3C 0.9300 . ?
C4C H4C 0.9300 . ?
N1D C1D 1.310(17) . ?
N1D C2D 1.420(17) 2_665 ?
C1D C2D 1.269(17) . ?
C1D H1D 0.9300 . ?
C2D N1D 1.420(17) 2_665 ?
C2D H2D 0.9300 . ?
